data_7107956
loop_
_publ_author_name
'Indresh Kumar'
'Nisar A. Mir'
'Vivek K. Gupta'
Rajnikant

_publ_section_title
;
 An organocatalytic direct Mannich-cyclization cascade as [3+2]
 annulation: asymmetric synthesis of 2,3-substituted pyrrolidines
;
_journal_name_full Chem.Commun.
_journal_page_first 6975
_journal_paper_doi 10.1039/c2cc33103a
_journal_volume 48
_journal_year 2012
_chemical_formula_moiety 'C18 H20 N2 O4'
_chemical_formula_sum 'C18 H20 N2 O4'
_chemical_formula_weight 328.36
_chemical_name_systematic
;
((2S,3S)-1-(4-methoxyphenyl)-2-(3-nitrophenyl)
pyrrolidin-3-yl)methanol
;
_space_group_IT_number 4
_symmetry_cell_setting monoclinic
_symmetry_space_group_name_Hall 'P 2yb'
_symmetry_space_group_name_H-M 'P 1 21 1'
_atom_sites_solution_hydrogens geom
_atom_sites_solution_primary direct
_atom_sites_solution_secondary difmap
_audit_creation_method SHELXL-97
_cell_angle_alpha 90.00
_cell_angle_beta 95.224(5)
_cell_angle_gamma 90.00
_cell_formula_units_Z 2
_cell_length_a 7.2761(4)
_cell_length_b 7.6312(5)
_cell_length_c 14.6614(10)
_cell_measurement_reflns_used 4103
_cell_measurement_temperature 293(2)
_cell_measurement_theta_max 29.0804
_cell_measurement_theta_min 3.7698
_cell_volume 810.70(9)
_computing_cell_refinement 'CrysAlisPro (Oxford Diffraction,2010)'
_computing_data_collection 'CrysAlisPro (Oxford Diffraction,2010)'
_computing_data_reduction 'CrysAlisRed (Oxford Diffraction,2010)'
_computing_molecular_graphics 'ORTEP3 (Farrugia, 1997)'
_computing_publication_material PLATON(Spek,2009)
_computing_structure_refinement 'SHELXL-97 (Sheldrick, 2008)'
_computing_structure_solution 'SHELXS-97 (Sheldrick, 2008)'
_diffrn_ambient_temperature 293(2)
_diffrn_detector_area_resol_mean 16.1049
_diffrn_measured_fraction_theta_full 0.996
_diffrn_measured_fraction_theta_max 0.996
_diffrn_measurement_device_type 'Xcalibur, Sapphire3'
_diffrn_measurement_method 'omega scans'
_diffrn_radiation_monochromator graphite
_diffrn_radiation_source 'fine-focus sealed tube'
_diffrn_radiation_type MoK\a
_diffrn_radiation_wavelength 0.71073
_diffrn_reflns_av_R_equivalents 0.0568
_diffrn_reflns_av_sigmaI/netI 0.0510
_diffrn_reflns_limit_h_max 8
_diffrn_reflns_limit_h_min -8
_diffrn_reflns_limit_k_max 9
_diffrn_reflns_limit_k_min -9
_diffrn_reflns_limit_l_max 18
_diffrn_reflns_limit_l_min -18
_diffrn_reflns_number 15385
_diffrn_reflns_theta_full 26.00
_diffrn_reflns_theta_max 26.00
_diffrn_reflns_theta_min 3.78
_diffrn_standards_decay_% 0
_diffrn_standards_interval_count 0
_diffrn_standards_interval_time 0
_diffrn_standards_number 0
_exptl_absorpt_coefficient_mu 0.096
_exptl_absorpt_correction_T_max 1.00000
_exptl_absorpt_correction_T_min 0.82258
_exptl_absorpt_correction_type multi-scan
_exptl_absorpt_process_details crysalisPro
_exptl_crystal_colour red
_exptl_crystal_density_diffrn 1.345
_exptl_crystal_density_method 'not measured'
_exptl_crystal_description block
_exptl_crystal_F_000 348
_exptl_crystal_size_max 0.3
_exptl_crystal_size_mid 0.2
_exptl_crystal_size_min 0.1
_refine_diff_density_max 0.189
_refine_diff_density_min -0.145
_refine_diff_density_rms 0.033
_refine_ls_abs_structure_details 'Flack H D (1983), Acta Cryst. A39, 876-881'
_refine_ls_abs_structure_Flack -0.5(15)
_refine_ls_extinction_coef 0.033(3)
_refine_ls_extinction_expression Fc^*^=kFc[1+0.001xFc^2^\l^3^/sin(2\q)]^-1/4^
_refine_ls_extinction_method SHELXL
_refine_ls_goodness_of_fit_ref 1.041
_refine_ls_hydrogen_treatment constr
_refine_ls_matrix_type full
_refine_ls_number_parameters 218
_refine_ls_number_reflns 3157
_refine_ls_number_restraints 1
_refine_ls_restrained_S_all 1.041
_refine_ls_R_factor_all 0.0740
_refine_ls_R_factor_gt 0.0467
_refine_ls_shift/su_max 0.000
_refine_ls_shift/su_mean 0.000
_refine_ls_structure_factor_coef Fsqd
_refine_ls_weighting_details 'calc w=1/[\s^2^(Fo^2^)+(0.0418P)^2^+0.0176P] where P=(Fo^2^+2Fc^2^)/3'
_refine_ls_weighting_scheme calc
_refine_ls_wR_factor_gt 0.0920
_refine_ls_wR_factor_ref 0.1046
_reflns_number_gt 2266
_reflns_number_total 3157
_reflns_threshold_expression >2sigma(I)
_cod_data_source_file c2cc33103a.txt
_cod_data_source_block indresh3
_cod_original_sg_symbol_H-M P21
_cod_database_code 7107956

loop_
_symmetry_equiv_pos_as_xyz
'x, y, z'
'-x, y+1/2, -z'

loop_
_atom_site_label
_atom_site_type_symbol
_atom_site_fract_x
_atom_site_fract_y
_atom_site_fract_z
_atom_site_U_iso_or_equiv
_atom_site_adp_type
_atom_site_occupancy
_atom_site_symmetry_multiplicity
_atom_site_calc_flag
_atom_site_refinement_flags
N1 N 1.0787(2) 0.0975(3) 0.68520(13) 0.0424(5) Uani 1 1 d .
N2 N 0.7352(3) 0.4990(4) 0.89068(19) 0.0657(7) Uani 1 1 d .
O1 O 0.7742(4) 0.5841(3) 0.82457(18) 0.0891(8) Uani 1 1 d .
O2 O 0.6562(4) 0.5637(4) 0.95255(17) 0.1014(9) Uani 1 1 d .
O3 O 0.5440(2) 0.0632(2) 0.38814(12) 0.0471(5) Uani 1 1 d .
C2 C 1.0778(3) -0.0012(4) 0.76919(15) 0.0403(6) Uani 1 1 d .
H2 H 1.0422 -0.1227 0.7550 0.048 Uiso 1 1 calc R
C3 C 1.2822(3) 0.0047(4) 0.80865(17) 0.0480(7) Uani 1 1 d .
H3 H 1.2916 -0.0004 0.8757 0.058 Uiso 1 1 calc R
C4 C 1.3448(4) 0.1843(4) 0.77611(19) 0.0547(7) Uani 1 1 d .
H4A H 1.3127 0.2763 0.8175 0.066 Uiso 1 1 calc R
H4B H 1.4772 0.1862 0.7721 0.066 Uiso 1 1 calc R
C5 C 1.2409(3) 0.2070(4) 0.68191(18) 0.0515(7) Uani 1 1 d .
H5A H 1.2065 0.3285 0.6710 0.062 Uiso 1 1 calc R
H5B H 1.3152 0.1682 0.6341 0.062 Uiso 1 1 calc R
C6 C 0.9425(3) 0.0850(3) 0.61276(16) 0.0337(5) Uani 1 1 d .
C7 C 0.7851(3) -0.0171(3) 0.61785(16) 0.0379(6) Uani 1 1 d .
H7 H 0.7696 -0.0793 0.6712 0.046 Uiso 1 1 calc R
C8 C 0.6508(3) -0.0272(3) 0.54415(16) 0.0395(6) Uani 1 1 d .
H8 H 0.5468 -0.0963 0.5488 0.047 Uiso 1 1 calc R
C9 C 0.6699(3) 0.0638(3) 0.46454(17) 0.0370(6) Uani 1 1 d .
C10 C 0.8273(3) 0.1650(3) 0.45874(17) 0.0410(6) Uani 1 1 d .
H10 H 0.8428 0.2258 0.4050 0.049 Uiso 1 1 calc R
C11 C 0.9602(3) 0.1765(3) 0.53124(16) 0.0397(6) Uani 1 1 d .
H11 H 1.0636 0.2462 0.5261 0.048 Uiso 1 1 calc R
C12 C 0.3709(3) -0.0208(4) 0.39648(19) 0.0562(8) Uani 1 1 d .
H12A H 0.2960 -0.0134 0.3392 0.084 Uiso 1 1 calc R
H12B H 0.3089 0.0361 0.4434 0.084 Uiso 1 1 calc R
H12C H 0.3914 -0.1417 0.4124 0.084 Uiso 1 1 calc R
C13 C 1.3947(4) -0.1399(4) 0.7705(2) 0.0570(8) Uani 1 1 d .
H13A H 1.3973 -0.1237 0.7050 0.068 Uiso 1 1 calc R
H13B H 1.5206 -0.1343 0.7984 0.068 Uiso 1 1 calc R
O14 O 1.3184(3) -0.3062(3) 0.78774(14) 0.0715(6) Uani 1 1 d .
H14 H 1.3805 -0.3830 0.7664 0.107 Uiso 1 1 calc R
C15 C 0.9513(3) 0.0747(4) 0.83694(17) 0.0407(6) Uani 1 1 d .
C16 C 0.8968(3) 0.2480(4) 0.83184(18) 0.0455(7) Uani 1 1 d .
H16 H 0.9321 0.3196 0.7852 0.055 Uiso 1 1 calc R
C17 C 0.7884(3) 0.3143(4) 0.89726(19) 0.0490(7) Uani 1 1 d .
C18 C 0.7304(4) 0.2131(5) 0.9660(2) 0.0598(8) Uani 1 1 d .
H18 H 0.6553 0.2595 1.0081 0.072 Uiso 1 1 calc R
C19 C 0.7860(4) 0.0413(5) 0.9714(2) 0.0660(9) Uani 1 1 d .
H19 H 0.7500 -0.0296 1.0182 0.079 Uiso 1 1 calc R
C20 C 0.8957(3) -0.0275(4) 0.90732(18) 0.0523(7) Uani 1 1 d .
H20 H 0.9322 -0.1442 0.9118 0.063 Uiso 1 1 calc R

loop_
_atom_site_aniso_label
_atom_site_aniso_U_11
_atom_site_aniso_U_22
_atom_site_aniso_U_33
_atom_site_aniso_U_23
_atom_site_aniso_U_13
_atom_site_aniso_U_12
N1 0.0379(10) 0.0534(14) 0.0360(12) 0.0029(10) 0.0034(9) -0.0110(10)
N2 0.0711(16) 0.074(2) 0.0505(16) -0.0132(16) -0.0004(13) 0.0222(15)
O1 0.129(2) 0.0706(17) 0.0695(17) 0.0000(14) 0.0196(15) 0.0246(16)
O2 0.1247(19) 0.112(2) 0.0699(16) -0.0158(15) 0.0228(15) 0.0577(18)
O3 0.0464(10) 0.0536(12) 0.0396(10) 0.0059(9) -0.0054(8) -0.0072(9)
C2 0.0425(13) 0.0458(16) 0.0321(13) -0.0009(12) 0.0006(10) -0.0016(12)
C3 0.0393(13) 0.067(2) 0.0369(14) -0.0039(14) -0.0006(11) 0.0007(13)
C4 0.0465(15) 0.064(2) 0.0518(18) -0.0105(16) -0.0067(13) -0.0078(15)
C5 0.0464(14) 0.0582(19) 0.0490(17) -0.0002(15) 0.0000(12) -0.0137(14)
C6 0.0357(12) 0.0373(14) 0.0282(12) -0.0017(11) 0.0037(10) 0.0010(11)
C7 0.0408(13) 0.0409(15) 0.0325(13) 0.0024(12) 0.0056(10) -0.0018(12)
C8 0.0354(12) 0.0419(15) 0.0418(15) 0.0020(13) 0.0074(11) -0.0032(12)
C9 0.0359(12) 0.0403(15) 0.0346(13) -0.0020(12) 0.0021(10) 0.0004(12)
C10 0.0489(14) 0.0408(15) 0.0341(14) 0.0074(12) 0.0081(11) 0.0024(12)
C11 0.0369(13) 0.0411(15) 0.0415(15) 0.0013(13) 0.0054(11) -0.0063(12)
C12 0.0445(14) 0.070(2) 0.0521(17) 0.0028(17) -0.0071(12) -0.0095(15)
C13 0.0478(16) 0.070(2) 0.0528(18) -0.0036(16) 0.0026(13) 0.0078(15)
O14 0.0753(13) 0.0622(15) 0.0783(16) 0.0057(13) 0.0141(11) 0.0129(12)
C15 0.0362(12) 0.0500(17) 0.0353(14) -0.0038(13) -0.0008(10) -0.0027(13)
C16 0.0405(14) 0.059(2) 0.0372(15) -0.0022(13) 0.0027(11) -0.0014(13)
C17 0.0420(14) 0.062(2) 0.0416(16) -0.0087(14) -0.0036(12) 0.0037(13)
C18 0.0537(16) 0.080(3) 0.0470(18) -0.0130(17) 0.0130(14) -0.0032(16)
C19 0.0684(18) 0.088(3) 0.0443(17) 0.0044(17) 0.0177(14) -0.0155(19)
C20 0.0563(16) 0.0568(19) 0.0443(16) 0.0025(15) 0.0079(13) -0.0042(15)

loop_
_atom_type_symbol
_atom_type_description
_atom_type_scat_dispersion_real
_atom_type_scat_dispersion_imag
_atom_type_scat_source
C C 0.0033 0.0016 'International Tables Vol C Tables 4.2.6.8 and 6.1.1.4'
H H 0.0000 0.0000 'International Tables Vol C Tables 4.2.6.8 and 6.1.1.4'
N N 0.0061 0.0033 'International Tables Vol C Tables 4.2.6.8 and 6.1.1.4'
O O 0.0106 0.0060 'International Tables Vol C Tables 4.2.6.8 and 6.1.1.4'

loop_
_geom_angle_atom_site_label_1
_geom_angle_atom_site_label_2
_geom_angle_atom_site_label_3
_geom_angle
C6 N1 C2 123.94(19)
C6 N1 C5 122.7(2)
C2 N1 C5 113.31(19)
O1 N2 O2 122.2(3)
O1 N2 C17 119.1(3)
O2 N2 C17 118.7(3)
C9 O3 C12 117.20(18)
N1 C2 C15 114.0(2)
N1 C2 C3 103.00(18)
C15 C2 C3 111.17(19)
N1 C2 H2 109.5
C15 C2 H2 109.5
C3 C2 H2 109.5
C13 C3 C4 110.5(2)
C13 C3 C2 112.0(2)
C4 C3 C2 102.3(2)
C13 C3 H3 110.6
C4 C3 H3 110.6
C2 C3 H3 110.6
C5 C4 C3 104.2(2)
C5 C4 H4A 110.9
C3 C4 H4A 110.9
C5 C4 H4B 110.9
C3 C4 H4B 110.9
H4A C4 H4B 108.9
N1 C5 C4 104.1(2)
N1 C5 H5A 110.9
C4 C5 H5A 110.9
N1 C5 H5B 110.9
C4 C5 H5B 110.9
H5A C5 H5B 109.0
N1 C6 C7 122.0(2)
N1 C6 C11 120.3(2)
C7 C6 C11 117.7(2)
C8 C7 C6 120.8(2)
C8 C7 H7 119.6
C6 C7 H7 119.6
C9 C8 C7 120.9(2)
C9 C8 H8 119.6
C7 C8 H8 119.6
C8 C9 O3 125.1(2)
C8 C9 C10 118.7(2)
O3 C9 C10 116.2(2)
C11 C10 C9 120.9(2)
C11 C10 H10 119.5
C9 C10 H10 119.5
C10 C11 C6 121.0(2)
C10 C11 H11 119.5
C6 C11 H11 119.5
O3 C12 H12A 109.5
O3 C12 H12B 109.5
H12A C12 H12B 109.5
O3 C12 H12C 109.5
H12A C12 H12C 109.5
H12B C12 H12C 109.5
O14 C13 C3 110.7(2)
O14 C13 H13A 109.5
C3 C13 H13A 109.5
O14 C13 H13B 109.5
C3 C13 H13B 109.5
H13A C13 H13B 108.1
C13 O14 H14 109.5
C16 C15 C20 118.6(2)
C16 C15 C2 121.0(2)
C20 C15 C2 120.4(2)
C15 C16 C17 119.3(3)
C15 C16 H16 120.4
C17 C16 H16 120.4
C18 C17 C16 122.4(3)
C18 C17 N2 119.7(3)
C16 C17 N2 117.9(3)
C17 C18 C19 118.2(3)
C17 C18 H18 120.9
C19 C18 H18 120.9
C18 C19 C20 120.5(3)
C18 C19 H19 119.8
C20 C19 H19 119.8
C15 C20 C19 121.1(3)
C15 C20 H20 119.5
C19 C20 H20 119.5

loop_
_geom_bond_atom_site_label_1
_geom_bond_atom_site_label_2
_geom_bond_distance
N1 C6 1.388(3)
N1 C2 1.444(3)
N1 C5 1.450(3)
N2 O1 1.221(3)
N2 O2 1.222(3)
N2 C17 1.463(4)
O3 C9 1.381(3)
O3 C12 1.429(3)
C2 C15 1.528(3)
C2 C3 1.546(3)
C2 H2 0.9800
C3 C13 1.511(4)
C3 C4 1.535(4)
C3 H3 0.9800
C4 C5 1.523(4)
C4 H4A 0.9700
C4 H4B 0.9700
C5 H5A 0.9700
C5 H5B 0.9700
C6 C7 1.393(3)
C6 C11 1.400(3)
C7 C8 1.391(3)
C7 H7 0.9300
C8 C9 1.376(3)
C8 H8 0.9300
C9 C10 1.390(3)
C10 C11 1.373(3)
C10 H10 0.9300
C11 H11 0.9300
C12 H12A 0.9600
C12 H12B 0.9600
C12 H12C 0.9600
C13 O14 1.418(4)
C13 H13A 0.9700
C13 H13B 0.9700
O14 H14 0.8200
C15 C16 1.381(4)
C15 C20 1.383(4)
C16 C17 1.391(3)
C16 H16 0.9300
C17 C18 1.367(4)
C18 C19 1.373(4)
C18 H18 0.9300
C19 C20 1.389(4)
C19 H19 0.9300
C20 H20 0.9300

loop_
_geom_torsion_atom_site_label_1
_geom_torsion_atom_site_label_2
_geom_torsion_atom_site_label_3
_geom_torsion_atom_site_label_4
_geom_torsion
C6 N1 C2 C15 -79.8(3)
C5 N1 C2 C15 102.6(2)
C6 N1 C2 C3 159.6(2)
C5 N1 C2 C3 -18.0(3)
N1 C2 C3 C13 -85.9(3)
C15 C2 C3 C13 151.6(2)
N1 C2 C3 C4 32.4(2)
C15 C2 C3 C4 -90.0(2)
C13 C3 C4 C5 83.8(3)
C2 C3 C4 C5 -35.7(2)
C6 N1 C5 C4 178.0(2)
C2 N1 C5 C4 -4.4(3)
C3 C4 C5 N1 25.2(3)
C2 N1 C6 C7 4.4(3)
C5 N1 C6 C7 -178.3(2)
C2 N1 C6 C11 -175.7(2)
C5 N1 C6 C11 1.7(4)
N1 C6 C7 C8 -180.0(2)
C11 C6 C7 C8 0.0(3)
C6 C7 C8 C9 -0.2(4)
C7 C8 C9 O3 -179.5(2)
C7 C8 C9 C10 0.6(4)
C12 O3 C9 C8 8.1(4)
C12 O3 C9 C10 -172.1(2)
C8 C9 C10 C11 -0.9(4)
O3 C9 C10 C11 179.2(2)
C9 C10 C11 C6 0.8(4)
N1 C6 C11 C10 179.7(2)
C7 C6 C11 C10 -0.3(3)
C4 C3 C13 O14 -170.5(2)
C2 C3 C13 O14 -57.1(3)
N1 C2 C15 C16 -21.0(3)
C3 C2 C15 C16 94.9(3)
N1 C2 C15 C20 161.9(2)
C3 C2 C15 C20 -82.3(3)
C20 C15 C16 C17 0.1(3)
C2 C15 C16 C17 -177.1(2)
C15 C16 C17 C18 -1.2(4)
C15 C16 C17 N2 179.1(2)
O1 N2 C17 C18 -173.7(3)
O2 N2 C17 C18 7.6(4)
O1 N2 C17 C16 6.0(4)
O2 N2 C17 C16 -172.7(2)
C16 C17 C18 C19 1.7(4)
N2 C17 C18 C19 -178.6(3)
C17 C18 C19 C20 -1.1(4)
C16 C15 C20 C19 0.5(4)
C2 C15 C20 C19 177.7(2)
C18 C19 C20 C15 0.0(4)
